data_9002731
loop_
_publ_author_name
'Effenberger, H.'
'Paar, W. H.'
'Topa, D.'
'Criddle, A. J.'
'Fleck, M.'

_publ_section_title
;
 The new mineral baumstarkite and a structural reinvestigation of
 aramayoite and miargyrite
;
_journal_name_full 'American Mineralogist'
_journal_page_first 753
_journal_page_last 764
_journal_volume 87
_journal_year 2002
_chemical_formula_sum 'Ag3 As0.04 Bi0.026 S6 Sb2.934'
_chemical_name_mineral Baumstarkite
_space_group_IT_number 2
_symmetry_space_group_name_Hall '-P 1'
_symmetry_space_group_name_H-M 'P -1'
_cell_angle_alpha 100.62
_cell_angle_beta 104.03
_cell_angle_gamma 90.22
_cell_length_a 7.766
_cell_length_b 8.322
_cell_length_c 8.814
_cell_formula_units_Z 2
_cell_volume 542.474
_database_code_amcsd 0002820
_exptl_crystal_density_diffrn 5.398
_cod_original_formula_sum 'Ag3 Sb2.934 As.04 Bi.026 S6'
_cod_database_code 9002731

loop_
_space_group_symop_operation_xyz
x,y,z
-x,-y,-z

loop_
_atom_site_aniso_label
_atom_site_aniso_U_11
_atom_site_aniso_U_22
_atom_site_aniso_U_33
_atom_site_aniso_U_12
_atom_site_aniso_U_13
_atom_site_aniso_U_23
Ag1 0.05260 0.04380 0.06600 0.02280 0.01860 0.00890
Ag2 0.05180 0.04220 0.06430 -0.01260 0.02080 0.00950
Ag3 0.03570 0.04650 0.03110 0.00240 0.00680 0.00970
Sb1 0.02320 0.01830 0.02470 0.00270 0.00700 0.00460
As1 0.02320 0.01830 0.02470 0.00270 0.00700 0.00460
Sb2 0.02290 0.01770 0.02410 0.00350 0.00530 0.00350
As2 0.02290 0.01770 0.02410 0.00350 0.00530 0.00350
Sb3 0.02480 0.01930 0.02720 0.00200 0.00730 0.00180
Bi3 0.02480 0.01930 0.02720 0.00200 0.00730 0.00180
S1 0.02420 0.02000 0.02870 0.00580 0.00750 0.00490
S2 0.02370 0.02410 0.02510 0.00020 0.00630 0.00570
S3 0.02390 0.01890 0.02480 0.00340 0.00430 0.00130
S4 0.02660 0.02230 0.03050 -0.00030 0.00870 0.00250
S5 0.02520 0.02190 0.02540 0.00640 0.00720 0.00510
S6 0.02550 0.01950 0.02530 0.00010 0.00880 0.00090

loop_
_atom_site_label
_atom_site_fract_x
_atom_site_fract_y
_atom_site_fract_z
_atom_site_occupancy
Ag1 0.10810 0.42584 0.14892 1.00000
Ag2 0.29748 0.07224 0.84390 1.00000
Ag3 0.01456 0.74128 0.49807 1.00000
Sb1 0.63539 0.41859 0.16628 0.99400
As1 0.63539 0.41859 0.16628 0.00600
Sb2 0.17282 0.91999 0.17039 0.96600
As2 0.17282 0.91999 0.17039 0.03400
Sb3 0.48601 0.24662 0.49470 0.97400
Bi3 0.48601 0.24662 0.49470 0.02600
S1 0.85310 0.21030 0.20330 1.00000
S2 0.37510 0.25450 0.17310 1.00000
S3 0.72380 0.53060 0.46230 1.00000
S4 -0.02190 0.70310 0.19890 1.00000
S5 0.44300 0.76550 0.18690 1.00000
S6 0.24470 0.03240 0.46310 1.00000

loop_
_cod_related_entry_id
_cod_related_entry_database
_cod_related_entry_code
1 AMCSD 0002820
